data_7117314
loop_
_publ_author_name
'Zhaozhong Yi'
'Hitoshi Okuda'
'Yasuhito Koyama'
'Ryota Seto'
'Satoshi Uchida'
'Hiromitsu Sogawa'
'Shigeki Kuwata'
'Toshikazu Takata'

_publ_section_title
;
 Exact helical polymer synthesis by a two-point-covalent-linking protocol
 between C2-chiral spirobifluorene and C2- or Cs-symmetric anthraquinone
 monomers
;
_journal_name_full Chem.Commun.
_journal_page_first 10423
_journal_paper_doi 10.1039/C5cc02086G
_journal_volume 51
_journal_year 2015
_chemical_formula_moiety 'C39 H24 O2, 2(C3 H6 O)'
_chemical_formula_sum 'C45 H36 O4'
_chemical_formula_weight 640.78
_space_group_IT_number 15
_symmetry_cell_setting monoclinic
_symmetry_Int_Tables_number 15
_symmetry_space_group_name_Hall '-C 2yc'
_symmetry_space_group_name_H-M 'C 1 2/c 1'
_atom_sites_solution_hydrogens geom
_atom_sites_solution_primary direct
_atom_sites_solution_secondary difmap
_audit_update_record
;
2013-09-10 deposited with the CCDC.
2015-05-20 downloaded from the CCDC.
;
_cell_angle_alpha 90.0000
_cell_angle_beta 90.752(4)
_cell_angle_gamma 90.0000
_cell_formula_units_Z 4
_cell_length_a 20.810(5)
_cell_length_b 13.789(3)
_cell_length_c 12.317(3)
_cell_measurement_reflns_used 5779
_cell_measurement_temperature 113
_cell_measurement_theta_max 27.47
_cell_measurement_theta_min 3.29
_cell_volume 3534.0(14)
_computing_cell_refinement CrystalClear
_computing_data_collection 'CrystalClear (Rigaku Inc., 2008)'
_computing_data_reduction CrystalClear
_computing_molecular_graphics 'CrystalStructure 4.0'
_computing_publication_material 'CrystalStructure 4.0 (Rigaku, 2010)'
_computing_structure_refinement 'CRYSTALS (Carruthers, et al., 1999)'
_computing_structure_solution 'SIR2002 (Burla, et al., 2003)'
_diffrn_ambient_temperature 113
_diffrn_detector_area_resol_mean 7.111
_diffrn_measured_fraction_theta_full 0.994
_diffrn_measured_fraction_theta_max 0.994
_diffrn_measurement_device_type 'Rigaku Saturn724'
_diffrn_measurement_method \w
_diffrn_radiation_type 'Mo K\a'
_diffrn_radiation_wavelength 0.71075
_diffrn_reflns_av_R_equivalents 0.0379
_diffrn_reflns_limit_h_max 26
_diffrn_reflns_limit_h_min -26
_diffrn_reflns_limit_k_max 17
_diffrn_reflns_limit_k_min -16
_diffrn_reflns_limit_l_max 15
_diffrn_reflns_limit_l_min -13
_diffrn_reflns_number 14220
_diffrn_reflns_theta_full 27.50
_diffrn_reflns_theta_max 27.49
_diffrn_standards_interval_count .
_diffrn_standards_number 0
_exptl_absorpt_coefficient_mu 0.076
_exptl_absorpt_correction_T_max 0.989
_exptl_absorpt_correction_T_min 0.886
_exptl_absorpt_correction_type multi-scan
_exptl_absorpt_process_details 'REQAB (Rigaku, 1998)'
_exptl_crystal_colour paleyellow
_exptl_crystal_density_diffrn 1.204
_exptl_crystal_density_method 'not measured'
_exptl_crystal_description prism
_exptl_crystal_F_000 1352.00
_exptl_crystal_size_max 0.370
_exptl_crystal_size_mid 0.260
_exptl_crystal_size_min 0.150
_refine_diff_density_max 0.511
_refine_diff_density_min -0.334
_refine_ls_extinction_method none
_refine_ls_goodness_of_fit_ref 1.000
_refine_ls_hydrogen_treatment constr
_refine_ls_number_parameters 240
_refine_ls_number_reflns 4024
_refine_ls_R_factor_gt 0.0549
_refine_ls_shift/su_max 0.000
_refine_ls_structure_factor_coef Fsqd
_refine_ls_weighting_details 'w = 1/[0.0010Fo^2^ + 2.3900\s(Fo^2^)]/(4Fo^2^)'
_refine_ls_weighting_scheme calc
_refine_ls_wR_factor_ref 0.1343
_reflns_number_gt 2827
_reflns_number_total 4024
_reflns_threshold_expression F^2^>2.0\s(F^2^)
_cod_data_source_file c5cc02086g2.cif
_cod_data_source_block Takata_spiro
_cod_database_code 7117314

loop_
_symmetry_equiv_pos_site_id
_symmetry_equiv_pos_as_xyz
1 +X,+Y,+Z
2 -X,+Y,1/2-Z
3 -X,-Y,-Z
4 +X,-Y,1/2+Z
5 1/2+X,1/2+Y,+Z
6 1/2-X,1/2+Y,1/2-Z
7 1/2-X,1/2-Y,-Z
8 1/2+X,1/2-Y,1/2+Z

loop_
_atom_site_label
_atom_site_type_symbol
_atom_site_fract_x
_atom_site_fract_y
_atom_site_fract_z
_atom_site_U_iso_or_equiv
_atom_site_adp_type
_atom_site_occupancy
_atom_site_symmetry_multiplicity
_atom_site_calc_flag
_atom_site_refinement_flags
_atom_site_disorder_assembly
_atom_site_disorder_group
O1 O 0.45427(5) 0.36711(8) 0.53999(8) 0.0256(4) Uani 1.0 8 d . . .
O2 O 0.29618(8) 0.25547(11) 0.77493(12) 0.0571(5) Uani 1.0 8 d . . .
C1 C 0.43148(7) 0.30310(10) 0.46111(11) 0.0172(4) Uani 1.0 8 d . . .
C2 C 0.47878(7) 0.25394(10) 0.40348(11) 0.0163(4) Uani 1.0 8 d . . .
C3 C 0.45885(7) 0.18874(10) 0.32496(11) 0.0141(4) Uani 1.0 8 d . . .
C4 C 0.5000 0.12641(14) 0.2500 0.0151(6) Uani 1.0 4 d . . .
C5 C 0.44841(8) 0.06742(10) 0.19067(11) 0.0168(4) Uani 1.0 8 d . . .
C6 C 0.45704(8) -0.00772(11) 0.11784(11) 0.0218(5) Uani 1.0 8 d . . .
C7 C 0.40278(9) -0.05104(12) 0.07218(13) 0.0291(5) Uani 1.0 8 d . . .
C8 C 0.34170(9) -0.01889(12) 0.09864(13) 0.0303(5) Uani 1.0 8 d . . .
C9 C 0.33278(8) 0.05607(12) 0.17237(12) 0.0242(5) Uani 1.0 8 d . . .
C10 C 0.38689(7) 0.09829(10) 0.21942(11) 0.0171(4) Uani 1.0 8 d . . .
C11 C 0.39328(7) 0.17352(10) 0.30315(11) 0.0152(4) Uani 1.0 8 d . . .
C12 C 0.34742(7) 0.22356(10) 0.36138(11) 0.0166(4) Uani 1.0 8 d . . .
C13 C 0.36633(7) 0.28828(11) 0.44269(12) 0.0173(4) Uani 1.0 8 d . . .
C14 C 0.31732(8) 0.33694(12) 0.51355(13) 0.0282(5) Uani 1.0 8 d . . .
C15 C 0.34531(8) 0.42419(11) 0.57104(12) 0.0225(5) Uani 1.0 8 d . . .
C16 C 0.30660(8) 0.49445(11) 0.61863(12) 0.0264(5) Uani 1.0 8 d . . .
C17 C 0.33290(9) 0.57110(12) 0.67664(13) 0.0299(5) Uani 1.0 8 d . . .
C18 C 0.39898(9) 0.57842(12) 0.68762(13) 0.0295(5) Uani 1.0 8 d . . .
C19 C 0.43889(8) 0.51034(12) 0.63923(12) 0.0251(5) Uani 1.0 8 d . . .
C20 C 0.41142(8) 0.43382(11) 0.58268(12) 0.0212(5) Uani 1.0 8 d . . .
C21 C 0.34313(11) 0.25849(15) 0.83330(17) 0.0425(7) Uani 1.0 8 d . . .
C22 C 0.37763(16) 0.1690(2) 0.8678(3) 0.0987(12) Uani 1.0 8 d . . .
C23 C 0.37059(13) 0.35220(17) 0.87345(17) 0.0648(9) Uani 1.0 8 d . . .
H1 H 0.5222 0.2651 0.4174 0.0194 Uiso 1.0 8 calc R . .
H2 H 0.4980 -0.0289 0.1003 0.0258 Uiso 1.0 8 calc R . .
H3 H 0.4074 -0.1017 0.0231 0.0348 Uiso 1.0 8 calc R . .
H4 H 0.3060 -0.0478 0.0662 0.0362 Uiso 1.0 8 calc R . .
H5 H 0.2919 0.0772 0.1905 0.0293 Uiso 1.0 8 calc R . .
H6 H 0.3040 0.2138 0.3458 0.0198 Uiso 1.0 8 calc R . .
H7 H 0.2813 0.3580 0.4686 0.0335 Uiso 1.0 8 calc R . .
H8 H 0.3024 0.2909 0.5672 0.0348 Uiso 1.0 8 calc R . .
H9 H 0.2622 0.4895 0.6111 0.0317 Uiso 1.0 8 calc R . .
H10 H 0.3064 0.6175 0.7078 0.0359 Uiso 1.0 8 calc R . .
H11 H 0.4167 0.6296 0.7270 0.0355 Uiso 1.0 8 calc R . .
H12 H 0.4834 0.5152 0.6456 0.0301 Uiso 1.0 8 calc R . .
H13 H 0.3758 0.1623 0.9452 0.1180 Uiso 1.0 8 calc R . .
H14 H 0.4217 0.1737 0.8461 0.1184 Uiso 1.0 8 calc R . .
H15 H 0.3581 0.1135 0.8338 0.1179 Uiso 1.0 8 calc R . .
H16 H 0.3518 0.4048 0.8331 0.0779 Uiso 1.0 8 calc R . .
H17 H 0.4163 0.3521 0.8636 0.0783 Uiso 1.0 8 calc R . .
H18 H 0.3614 0.3599 0.9492 0.0781 Uiso 1.0 8 calc R . .

loop_
_atom_site_aniso_label
_atom_site_aniso_U_11
_atom_site_aniso_U_22
_atom_site_aniso_U_33
_atom_site_aniso_U_12
_atom_site_aniso_U_13
_atom_site_aniso_U_23
O1 0.0179(7) 0.0296(7) 0.0294(7) 0.0014(5) -0.0019(5) -0.0163(5)
O2 0.0413(10) 0.0678(11) 0.0617(10) -0.0064(8) -0.0202(8) 0.0099(8)
C1 0.0184(9) 0.0161(8) 0.0171(8) -0.0008(6) -0.0005(7) -0.0031(6)
C2 0.0119(8) 0.0187(8) 0.0184(8) -0.0001(6) -0.0003(6) 0.0005(6)
C3 0.0155(8) 0.0131(8) 0.0137(8) 0.0015(6) 0.0029(6) 0.0032(6)
C4 0.0155(12) 0.0157(11) 0.0143(11) 0.0000 0.0020(9) 0.0000
C5 0.0197(9) 0.0165(8) 0.0142(8) -0.0032(6) 0.0016(6) 0.0017(6)
C6 0.0238(9) 0.0210(8) 0.0206(8) -0.0011(7) 0.0049(7) -0.0038(7)
C7 0.0367(11) 0.0249(9) 0.0258(9) -0.0068(8) 0.0062(8) -0.0116(7)
C8 0.0288(11) 0.0343(10) 0.0277(9) -0.0134(8) -0.0008(8) -0.0094(8)
C9 0.0190(9) 0.0294(9) 0.0244(9) -0.0040(7) 0.0029(7) -0.0038(7)
C10 0.0190(9) 0.0169(8) 0.0153(8) -0.0024(6) 0.0023(6) 0.0012(6)
C11 0.0164(8) 0.0143(8) 0.0148(8) -0.0010(6) 0.0002(6) 0.0026(6)
C12 0.0121(8) 0.0188(8) 0.0188(8) -0.0005(6) 0.0001(6) 0.0022(6)
C13 0.0159(8) 0.0169(8) 0.0192(8) 0.0022(6) 0.0017(7) -0.0013(6)
C14 0.0184(9) 0.0317(10) 0.0345(10) 0.0017(7) 0.0027(8) -0.0132(8)
C15 0.0216(9) 0.0227(9) 0.0233(9) 0.0018(7) 0.0008(7) -0.0069(7)
C16 0.0225(10) 0.0283(9) 0.0285(9) 0.0041(8) 0.0007(7) -0.0091(8)
C17 0.0333(11) 0.0246(9) 0.0320(10) 0.0056(8) 0.0056(8) -0.0098(8)
C18 0.0350(11) 0.0234(9) 0.0302(10) -0.0047(8) 0.0036(8) -0.0106(7)
C19 0.0236(10) 0.0274(9) 0.0243(9) -0.0050(7) 0.0016(7) -0.0065(7)
C20 0.0226(9) 0.0214(9) 0.0195(9) 0.0019(7) 0.0027(7) -0.0054(7)
C21 0.0391(13) 0.0498(13) 0.0385(12) 0.0019(10) -0.0046(10) 0.0042(10)
C22 0.124(3) 0.0642(19) 0.107(3) 0.0220(19) -0.059(3) -0.0128(17)
C23 0.073(2) 0.0554(16) 0.0656(16) -0.0066(14) -0.0221(14) 0.0054(13)

loop_
_atom_type_symbol
_atom_type_description
_atom_type_scat_dispersion_real
_atom_type_scat_dispersion_imag
_atom_type_scat_source
C C 0.0033 0.0016
;
International Tables for Crystallography
(1992, Vol. C, Tables 4.2.6.8 and 6.1.1.4)
;
H H 0.0000 0.0000
;
International Tables for Crystallography
(1992, Vol. C, Table 6.1.1.4)
;
O O 0.0106 0.0060
;
International Tables for Crystallography
(1992, Vol. C, Tables 4.2.6.8 and 6.1.1.4)
;

loop_
_geom_angle_atom_site_label_1
_geom_angle_atom_site_label_2
_geom_angle_atom_site_label_3
_geom_angle
_geom_angle_publ_flag
_geom_angle_site_symmetry_1
_geom_angle_site_symmetry_2
_geom_angle_site_symmetry_3
C1 O1 C20 118.02(12) yes . . .
O1 C1 C2 115.26(13) yes . . .
O1 C1 C13 122.09(13) yes . . .
C2 C1 C13 122.64(13) yes . . .
C1 C2 C3 117.71(14) yes . . .
C2 C3 C4 128.52(13) yes . . .
C2 C3 C11 120.94(13) yes . . .
C4 C3 C11 110.53(11) yes . . .
C3 C4 C3 111.72(15) yes . . 2_655
C3 C4 C5 101.10(8) yes . . .
C3 C4 C5 113.96(8) yes . . 2_655
C3 C4 C5 113.96(8) yes 2_655 . .
C3 C4 C5 101.10(8) yes 2_655 . 2_655
C5 C4 C5 115.56(15) yes . . 2_655
C4 C5 C6 127.82(15) yes . . .
C4 C5 C10 110.92(12) yes . . .
C6 C5 C10 121.26(15) yes . . .
C5 C6 C7 118.20(16) yes . . .
C6 C7 C8 120.60(15) yes . . .
C7 C8 C9 121.41(16) yes . . .
C8 C9 C10 118.05(16) yes . . .
C5 C10 C9 120.46(14) yes . . .
C5 C10 C11 108.55(13) yes . . .
C9 C10 C11 130.96(14) yes . . .
C3 C11 C10 108.61(13) yes . . .
C3 C11 C12 120.08(13) yes . . .
C10 C11 C12 131.24(14) yes . . .
C11 C12 C13 120.05(14) yes . . .
C1 C13 C12 118.55(14) yes . . .
C1 C13 C14 120.45(14) yes . . .
C12 C13 C14 120.91(14) yes . . .
C13 C14 C15 111.49(14) yes . . .
C14 C15 C16 121.99(15) yes . . .
C14 C15 C20 120.05(14) yes . . .
C16 C15 C20 117.88(15) yes . . .
C15 C16 C17 121.39(16) yes . . .
C16 C17 C18 119.46(16) yes . . .
C17 C18 C19 120.43(16) yes . . .
C18 C19 C20 118.99(16) yes . . .
O1 C20 C15 122.54(14) yes . . .
O1 C20 C19 115.62(15) yes . . .
C15 C20 C19 121.83(15) yes . . .
O2 C21 C22 121.7(2) yes . . .
O2 C21 C23 122.0(2) yes . . .
C22 C21 C23 116.2(2) yes . . .
C1 C2 H1 120.999 no . . .
C3 C2 H1 121.293 no . . .
C5 C6 H2 120.836 no . . .
C7 C6 H2 120.966 no . . .
C6 C7 H3 119.668 no . . .
C8 C7 H3 119.731 no . . .
C7 C8 H4 119.443 no . . .
C9 C8 H4 119.149 no . . .
C8 C9 H5 121.334 no . . .
C10 C9 H5 120.613 no . . .
C11 C12 H6 119.638 no . . .
C13 C12 H6 120.309 no . . .
C13 C14 H7 108.996 no . . .
C13 C14 H8 109.135 no . . .
C15 C14 H7 108.636 no . . .
C15 C14 H8 109.056 no . . .
H7 C14 H8 109.503 no . . .
C15 C16 H9 119.103 no . . .
C17 C16 H9 119.510 no . . .
C16 C17 H10 120.343 no . . .
C18 C17 H10 120.201 no . . .
C17 C18 H11 119.599 no . . .
C19 C18 H11 119.965 no . . .
C18 C19 H12 120.905 no . . .
C20 C19 H12 120.092 no . . .
C21 C22 H13 109.778 no . . .
C21 C22 H14 108.915 no . . .
C21 C22 H15 109.723 no . . .
H13 C22 H14 109.485 no . . .
H13 C22 H15 109.485 no . . .
H14 C22 H15 109.440 no . . .
C21 C23 H16 109.346 no . . .
C21 C23 H17 109.385 no . . .
C21 C23 H18 109.700 no . . .
H16 C23 H17 109.478 no . . .
H16 C23 H18 109.481 no . . .
H17 C23 H18 109.438 no . . .

loop_
_geom_bond_atom_site_label_1
_geom_bond_atom_site_label_2
_geom_bond_distance
_geom_bond_publ_flag
_geom_bond_site_symmetry_1
_geom_bond_site_symmetry_2
O1 C1 1.3913(18) yes . .
O1 C20 1.389(2) yes . .
O2 C21 1.206(3) yes . .
C1 C2 1.397(2) yes . .
C1 C13 1.387(2) yes . .
C2 C3 1.380(2) yes . .
C3 C4 1.5314(18) yes . .
C3 C11 1.403(2) yes . .
C4 C5 1.5257(19) yes . .
C4 C5 1.5257(19) yes . 2_655
C5 C6 1.384(2) yes . .
C5 C10 1.399(3) yes . .
C6 C7 1.390(3) yes . .
C7 C8 1.389(3) yes . .
C8 C9 1.390(3) yes . .
C9 C10 1.388(3) yes . .
C10 C11 1.468(2) yes . .
C11 C12 1.385(2) yes . .
C12 C13 1.394(2) yes . .
C13 C14 1.508(3) yes . .
C14 C15 1.509(3) yes . .
C15 C16 1.394(3) yes . .
C15 C20 1.388(3) yes . .
C16 C17 1.385(3) yes . .
C17 C18 1.384(3) yes . .
C18 C19 1.393(3) yes . .
C19 C20 1.384(3) yes . .
C21 C22 1.486(4) yes . .
C21 C23 1.494(4) yes . .
C2 H1 0.930 no . .
C6 H2 0.930 no . .
C7 H3 0.930 no . .
C8 H4 0.930 no . .
C9 H5 0.930 no . .
C12 H6 0.930 no . .
C14 H7 0.970 no . .
C14 H8 0.970 no . .
C16 H9 0.930 no . .
C17 H10 0.930 no . .
C18 H11 0.930 no . .
C19 H12 0.930 no . .
C22 H13 0.960 no . .
C22 H14 0.960 no . .
C22 H15 0.960 no . .
C23 H16 0.960 no . .
C23 H17 0.960 no . .
C23 H18 0.960 no . .

loop_
_geom_contact_atom_site_label_1
_geom_contact_atom_site_label_2
_geom_contact_distance
_geom_contact_publ_flag
_geom_contact_site_symmetry_1
_geom_contact_site_symmetry_2
O1 C14 2.894(2) no . .
C1 C11 2.751(2) no . .
C1 C15 2.811(3) no . .
C2 C3 3.241(2) no . 2_655
C2 C5 3.210(2) no . 2_655
C2 C12 2.807(3) no . .
C3 C6 3.296(3) no . 2_655
C3 C10 3.494(3) no . 2_655
C3 C11 3.483(3) no . 2_655
C3 C13 2.787(2) no . .
C4 C6 2.614(2) no . 2_655
C4 C10 2.4103(16) no . 2_655
C4 C11 2.4126(17) no . 2_655
C5 C6 3.223(3) no . 2_655
C5 C8 2.751(3) no . .
C6 C9 2.821(3) no . .
C7 C10 2.767(3) no . .
C9 C12 3.291(3) no . .
C13 C20 2.800(3) no . .
C15 C18 2.791(3) no . .
C16 C19 2.770(3) no . .
C17 C20 2.764(3) no . .
O1 C19 3.578(2) no . 3_666
O2 C12 3.421(3) no . 7_556
O2 C14 3.443(3) no . .
O2 C15 3.582(3) no . .
C6 C6 3.436(3) no . 3_655
C12 O2 3.421(3) no . 7_556
C14 O2 3.443(3) no . .
C15 O2 3.582(3) no . .
C19 O1 3.578(2) no . 3_666
O1 H1 2.5120 no . .
O1 H8 3.3508 no . .
O1 H12 2.4915 no . .
O2 H13 2.9497 no . .
O2 H14 2.9663 no . .
O2 H15 2.4482 no . .
O2 H16 2.4646 no . .
O2 H17 3.0237 no . .
O2 H18 2.9061 no . .
C1 H6 3.2351 no . .
C1 H7 3.2173 no . .
C1 H8 3.0067 no . .
C3 H1 3.1950 no . 2_655
C3 H2 3.2610 no . 2_655
C3 H6 3.2534 no . .
C4 H1 2.8457 no . .
C4 H1 2.8457 no . 2_655
C4 H2 2.8254 no . .
C4 H2 2.8254 no . 2_655
C5 H1 3.0982 no . 2_655
C5 H2 3.0912 no . 2_655
C5 H3 3.2219 no . .
C5 H5 3.2608 no . .
C6 H2 3.5948 no . 2_655
C6 H4 3.2472 no . .
C7 H5 3.2659 no . .
C8 H2 3.2564 no . .
C9 H3 3.2563 no . .
C9 H6 3.1121 no . .
C10 H1 3.4345 no . 2_655
C10 H2 3.2660 no . .
C10 H4 3.2212 no . .
C10 H6 2.8289 no . .
C11 H1 3.2668 no . .
C11 H1 3.4923 no . 2_655
C11 H5 2.8406 no . .
C12 H5 3.1270 no . .
C12 H7 2.6681 no . .
C12 H8 2.8687 no . .
C13 H1 3.2778 no . .
C14 H6 2.6856 no . .
C14 H9 2.6877 no . .
C15 H10 3.2603 no . .
C15 H12 3.2559 no . .
C16 H7 2.6845 no . .
C16 H8 2.8780 no . .
C16 H11 3.2291 no . .
C17 H12 3.2518 no . .
C18 H9 3.2285 no . .
C19 H10 3.2489 no . .
C20 H7 3.2087 no . .
C20 H8 3.0086 no . .
C20 H9 3.2226 no . .
C20 H11 3.2332 no . .
C22 H16 3.3224 no . .
C22 H17 2.6500 no . .
C22 H18 2.8381 no . .
C23 H13 2.7654 no . .
C23 H14 2.7034 no . .
C23 H15 3.3369 no . .
H2 H3 2.3286 no . .
H3 H4 2.3074 no . .
H4 H5 2.3266 no . .
H5 H6 2.6947 no . .
H6 H7 2.5460 no . .
H6 H8 2.9276 no . .
H7 H9 2.5590 no . .
H8 H9 2.9164 no . .
H9 H10 2.3125 no . .
H10 H11 2.3109 no . .
H11 H12 2.3347 no . .
H13 H17 2.9315 no . .
H13 H18 2.7417 no . .
H14 H16 3.5058 no . .
H14 H17 2.4715 no . .
H14 H18 3.1327 no . .
H15 H17 3.5229 no . .
O1 H12 3.1025 no . 3_666
O1 H17 2.9370 no . 2_656
O2 H5 2.9804 no . 7_556
O2 H6 2.5808 no . 7_556
O2 H8 2.6095 no . .
O2 H10 2.8700 no . 6_546
C1 H3 2.9247 no . 4_555
C1 H11 3.0412 no . 4_564
C1 H12 3.3483 no . 3_666
C2 H3 2.9728 no . 4_555
C2 H11 3.1589 no . 3_666
C2 H11 2.9830 no . 4_564
C2 H12 3.3371 no . 3_666
C3 H3 2.9339 no . 4_555
C3 H11 2.9105 no . 4_564
C5 H15 3.5985 no . 4_554
C6 H2 2.9008 no . 3_655
C6 H13 3.5754 no . 1_554
C6 H14 3.4321 no . 3_656
C7 H2 3.1785 no . 3_655
C7 H13 3.3753 no . 1_554
C7 H15 3.4736 no . 4_554
C8 H7 3.1730 no . 6_545
C8 H9 3.3488 no . 6_545
C8 H13 3.2172 no . 1_554
C8 H15 3.1908 no . 4_554
C9 H9 3.3988 no . 7_556
C9 H13 3.2922 no . 1_554
C9 H15 3.1099 no . 4_554
C10 H13 3.4954 no . 1_554
C10 H15 3.3007 no . 4_554
C11 H3 2.8955 no . 4_555
C11 H10 3.5914 no . 4_564
C11 H11 2.9156 no . 4_564
C12 H3 2.8782 no . 4_555
C12 H8 3.2572 no . 7_556
C12 H10 3.0118 no . 4_564
C12 H11 2.9973 no . 4_564
C13 H3 2.8824 no . 4_555
C13 H10 3.3943 no . 4_564
C13 H11 3.0847 no . 4_564
C14 H4 3.1629 no . 6_555
C14 H6 3.1597 no . 7_556
C14 H7 3.3914 no . 7_556
C14 H8 3.2006 no . 7_556
C15 H4 3.5739 no . 6_555
C15 H16 3.2403 no . .
C15 H18 3.3530 no . 4_564
C16 H4 3.2962 no . 6_555
C16 H5 3.2904 no . 7_556
C16 H16 3.0539 no . .
C16 H18 3.1232 no . 4_564
C17 H16 3.0176 no . .
C17 H18 3.0251 no . 4_564
C18 H1 3.0129 no . 3_666
C18 H12 3.2927 no . 2_656
C18 H16 3.1547 no . .
C18 H18 3.1465 no . 4_564
C19 H1 3.2782 no . 3_666
C19 H12 3.0871 no . 2_656
C19 H16 3.3497 no . .
C19 H17 3.5571 no . .
C19 H18 3.3439 no . 4_564
C20 H16 3.3641 no . .
C20 H18 3.4398 no . 4_564
C21 H8 3.4036 no . .
C22 H1 3.5996 no . 2_656
C22 H2 3.2491 no . 3_656
C23 H1 3.5924 no . 2_656
C23 H5 3.5952 no . 7_556
H1 C18 3.0129 no . 3_666
H1 C19 3.2782 no . 3_666
H1 C22 3.5996 no . 2_656
H1 C23 3.5924 no . 2_656
H1 H3 3.5429 no . 4_555
H1 H11 2.6354 no . 3_666
H1 H11 3.5058 no . 4_564
H1 H12 3.1297 no . 3_666
H1 H13 3.0476 no . 2_656
H1 H14 3.3680 no . 2_656
H1 H17 3.2036 no . 2_656
H1 H18 3.1894 no . 2_656
H2 C6 2.9008 no . 3_655
H2 C7 3.1785 no . 3_655
H2 C22 3.2491 no . 3_656
H2 H2 2.5989 no . 3_655
H2 H3 3.0823 no . 3_655
H2 H13 3.2610 no . 3_656
H2 H14 2.6809 no . 3_656
H2 H15 3.3039 no . 3_656
H3 C1 2.9247 no . 4_554
H3 C2 2.9728 no . 4_554
H3 C3 2.9339 no . 4_554
H3 C11 2.8955 no . 4_554
H3 C12 2.8782 no . 4_554
H3 C13 2.8824 no . 4_554
H3 H1 3.5429 no . 4_554
H3 H2 3.0823 no . 3_655
H3 H6 3.4149 no . 4_554
H3 H8 3.4510 no . 4_554
H4 C14 3.1629 no . 6_545
H4 C15 3.5739 no . 6_545
H4 C16 3.2962 no . 6_545
H4 H6 3.5499 no . 4_554
H4 H7 2.2692 no . 6_545
H4 H8 3.3533 no . 4_554
H4 H8 3.5542 no . 6_545
H4 H9 2.6383 no . 6_545
H4 H13 3.5749 no . 1_554
H4 H15 3.5737 no . 4_554
H5 O2 2.9804 no . 7_556
H5 C16 3.2904 no . 7_556
H5 C23 3.5952 no . 7_556
H5 H9 2.8558 no . 7_556
H5 H15 3.4450 no . 4_554
H5 H16 3.0095 no . 7_556
H6 O2 2.5808 no . 7_556
H6 C14 3.1597 no . 7_556
H6 H3 3.4149 no . 4_555
H6 H4 3.5499 no . 4_555
H6 H7 3.0773 no . 7_556
H6 H8 2.4746 no . 7_556
H6 H9 3.1722 no . 7_556
H6 H10 2.8826 no . 4_564
H6 H11 3.5207 no . 4_564
H7 C8 3.1730 no . 6_555
H7 C14 3.3914 no . 7_556
H7 H4 2.2692 no . 6_555
H7 H6 3.0773 no . 7_556
H7 H7 3.3464 no . 7_556
H7 H8 2.7259 no . 7_556
H7 H10 3.2788 no . 4_564
H8 O2 2.6095 no . .
H8 C12 3.2572 no . 7_556
H8 C14 3.2006 no . 7_556
H8 C21 3.4036 no . .
H8 H3 3.4510 no . 4_555
H8 H4 3.3533 no . 4_555
H8 H4 3.5542 no . 6_555
H8 H6 2.4746 no . 7_556
H8 H7 2.7259 no . 7_556
H8 H8 2.9467 no . 7_556
H9 C8 3.3488 no . 6_555
H9 C9 3.3988 no . 7_556
H9 H4 2.6383 no . 6_555
H9 H5 2.8558 no . 7_556
H9 H6 3.1722 no . 7_556
H9 H15 3.1139 no . 6_556
H9 H16 3.4908 no . .
H9 H18 3.5582 no . 4_564
H10 O2 2.8701 no . 6_556
H10 C11 3.5914 no . 4_565
H10 C12 3.0118 no . 4_565
H10 C13 3.3943 no . 4_565
H10 H6 2.8826 no . 4_565
H10 H7 3.2788 no . 4_565
H10 H15 3.4559 no . 6_556
H10 H16 3.4400 no . .
H10 H18 3.4130 no . 4_564
H11 C1 3.0412 no . 4_565
H11 C2 3.1589 no . 3_666
H11 C2 2.9830 no . 4_565
H11 C3 2.9105 no . 4_565
H11 C11 2.9156 no . 4_565
H11 C12 2.9973 no . 4_565
H11 C13 3.0847 no . 4_565
H11 H1 2.6354 no . 3_666
H11 H1 3.5058 no . 4_565
H11 H6 3.5207 no . 4_565
H11 H11 3.5041 no . 2_656
H11 H12 3.0314 no . 2_656
H11 H18 3.5987 no . 4_564
H12 O1 3.1025 no . 3_666
H12 C1 3.3483 no . 3_666
H12 C2 3.3371 no . 3_666
H12 C18 3.2927 no . 2_656
H12 C19 3.0871 no . 2_656
H12 H1 3.1297 no . 3_666
H12 H11 3.0314 no . 2_656
H12 H12 2.6534 no . 2_656
H12 H17 3.0722 no . 2_656
H13 C6 3.5754 no . 1_556
H13 C7 3.3753 no . 1_556
H13 C8 3.2172 no . 1_556
H13 C9 3.2922 no . 1_556
H13 C10 3.4954 no . 1_556
H13 H1 3.0476 no . 2_656
H13 H2 3.2610 no . 3_656
H13 H4 3.5749 no . 1_556
H14 C6 3.4321 no . 3_656
H14 H1 3.3680 no . 2_656
H14 H2 2.6809 no . 3_656
H15 C5 3.5985 no . 4_555
H15 C7 3.4736 no . 4_555
H15 C8 3.1908 no . 4_555
H15 C9 3.1099 no . 4_555
H15 C10 3.3007 no . 4_555
H15 H2 3.3039 no . 3_656
H15 H4 3.5737 no . 4_555
H15 H5 3.4450 no . 4_555
H15 H9 3.1139 no . 6_546
H15 H10 3.4559 no . 6_546
H16 C15 3.2403 no . .
H16 C16 3.0539 no . .
H16 C17 3.0176 no . .
H16 C18 3.1547 no . .
H16 C19 3.3497 no . .
H16 C20 3.3641 no . .
H16 H5 3.0095 no . 7_556
H16 H9 3.4908 no . .
H16 H10 3.4400 no . .
H17 O1 2.9370 no . 2_656
H17 C19 3.5571 no . .
H17 H1 3.2036 no . 2_656
H17 H12 3.0722 no . 2_656
H18 C15 3.3530 no . 4_565
H18 C16 3.1232 no . 4_565
H18 C17 3.0251 no . 4_565
H18 C18 3.1465 no . 4_565
H18 C19 3.3439 no . 4_565
H18 C20 3.4398 no . 4_565
H18 H1 3.1894 no . 2_656
H18 H9 3.5582 no . 4_565
H18 H10 3.4130 no . 4_565
H18 H11 3.5987 no . 4_565

loop_
_geom_torsion_atom_site_label_1
_geom_torsion_atom_site_label_2
_geom_torsion_atom_site_label_3
_geom_torsion_atom_site_label_4
_geom_torsion
_geom_torsion_publ_flag
_geom_torsion_site_symmetry_1
_geom_torsion_site_symmetry_2
_geom_torsion_site_symmetry_3
_geom_torsion_site_symmetry_4
C1 O1 C20 C15 16.40(19) no . . . .
C1 O1 C20 C19 -164.45(11) no . . . .
C20 O1 C1 C2 165.63(11) no . . . .
C20 O1 C1 C13 -15.41(18) no . . . .
O1 C1 C2 C3 179.34(11) no . . . .
O1 C1 C13 C12 179.39(11) no . . . .
O1 C1 C13 C14 -4.0(2) no . . . .
C2 C1 C13 C12 -1.7(2) no . . . .
C2 C1 C13 C14 174.83(12) no . . . .
C13 C1 C2 C3 0.4(2) no . . . .
C1 C2 C3 C4 179.43(12) no . . . .
C1 C2 C3 C11 0.8(2) no . . . .
C2 C3 C4 C3 -62.22(15) no . . . 2_655
C2 C3 C4 C5 176.22(13) no . . . .
C2 C3 C4 C5 51.6(2) no . . . 2_655
C2 C3 C11 C10 -177.94(12) no . . . .
C2 C3 C11 C12 -0.6(2) no . . . .
C4 C3 C11 C10 3.19(15) no . . . .
C4 C3 C11 C12 -179.46(11) no . . . .
C11 C3 C4 C3 116.55(10) no . . . 2_655
C11 C3 C4 C5 -5.02(14) no . . . .
C11 C3 C4 C5 -129.65(11) no . . . 2_655
C3 C4 C5 C6 -174.39(12) no . . . .
C3 C4 C5 C10 5.21(13) no . . . .
C3 C4 C5 C6 65.63(19) no . . 2_655 2_655
C3 C4 C5 C10 -114.77(12) no . . 2_655 2_655
C3 C4 C5 C6 65.63(19) no 2_655 . . .
C3 C4 C5 C10 -114.77(12) no 2_655 . . .
C3 C4 C5 C6 -174.39(12) no 2_655 . 2_655 2_655
C3 C4 C5 C10 5.21(13) no 2_655 . 2_655 2_655
C5 C4 C5 C6 -50.86(15) no . . 2_655 2_655
C5 C4 C5 C10 128.75(10) no . . 2_655 2_655
C5 C4 C5 C6 -50.86(15) no 2_655 . . .
C5 C4 C5 C10 128.75(10) no 2_655 . . .
C4 C5 C6 C7 -179.35(12) no . . . .
C4 C5 C10 C9 178.16(11) no . . . .
C4 C5 C10 C11 -3.66(15) no . . . .
C6 C5 C10 C9 -2.2(2) no . . . .
C6 C5 C10 C11 175.97(12) no . . . .
C10 C5 C6 C7 1.1(2) no . . . .
C5 C6 C7 C8 0.5(3) no . . . .
C6 C7 C8 C9 -1.0(3) no . . . .
C7 C8 C9 C10 -0.1(3) no . . . .
C8 C9 C10 C5 1.7(2) no . . . .
C8 C9 C10 C11 -176.05(13) no . . . .
C5 C10 C11 C3 0.28(15) no . . . .
C5 C10 C11 C12 -176.67(13) no . . . .
C9 C10 C11 C3 178.20(14) no . . . .
C9 C10 C11 C12 1.2(3) no . . . .
C3 C11 C12 C13 -0.8(2) no . . . .
C10 C11 C12 C13 175.88(13) no . . . .
C11 C12 C13 C1 1.9(2) no . . . .
C11 C12 C13 C14 -174.65(12) no . . . .
C1 C13 C14 C15 20.70(19) no . . . .
C12 C13 C14 C15 -162.82(12) no . . . .
C13 C14 C15 C16 163.61(12) no . . . .
C13 C14 C15 C20 -19.74(19) no . . . .
C14 C15 C16 C17 176.13(13) no . . . .
C14 C15 C20 O1 2.2(3) no . . . .
C14 C15 C20 C19 -176.92(12) no . . . .
C16 C15 C20 O1 178.96(13) no . . . .
C16 C15 C20 C19 -0.1(3) no . . . .
C20 C15 C16 C17 -0.6(2) no . . . .
C15 C16 C17 C18 0.1(3) no . . . .
C16 C17 C18 C19 1.1(3) no . . . .
C17 C18 C19 C20 -1.8(3) no . . . .
C18 C19 C20 O1 -177.82(13) no . . . .
C18 C19 C20 C15 1.3(3) no . . . .
